data_7243782
loop_
_publ_author_name
'Zhu, Yuan-Yuan'
'Zhang, Tao'
'Zhou, Linlin'
'Yang, Shang-Dong'

_publ_section_title
;
 Concise synthesis of N-phosphorylated amides through three-component
 reactions
;
_journal_issue 23
_journal_name_full 'Green Chemistry'
_journal_page_first 9417
_journal_page_last 9421
_journal_paper_doi 10.1039/D1GC03065E
_journal_volume 23
_journal_year 2021
_chemical_formula_moiety 'C21 H18 N O3 P'
_chemical_formula_sum 'C21 H18 N O3 P'
_chemical_formula_weight 363.33
_space_group_crystal_system monoclinic
_space_group_IT_number 14
_space_group_name_Hall '-P 2yn'
_space_group_name_H-M_alt 'P 1 21/n 1'
_atom_sites_solution_hydrogens geom
_atom_sites_solution_primary direct
_audit_block_doi 10.5517/ccdc.csd.cc27mnn6
_audit_creation_date 2021-03-22
_audit_creation_method
;
Olex2 1.3
(compiled 2020.11.12 svn.r5f609507 for OlexSys, GUI svn.r6272)
;
_audit_update_record
;
2021-03-31 deposited with the CCDC.	2021-10-25 downloaded from the CCDC.
;
_cell_angle_alpha 90
_cell_angle_beta 90.7242(8)
_cell_angle_gamma 90
_cell_formula_units_Z 4
_cell_length_a 9.52643(9)
_cell_length_b 14.88162(13)
_cell_length_c 12.71774(11)
_cell_measurement_reflns_used 9326
_cell_measurement_temperature 293(2)
_cell_measurement_theta_max 76.0460
_cell_measurement_theta_min 3.4590
_cell_volume 1802.83(3)
_computing_cell_refinement 'CrysAlisPro 1.171.40.84a (Rigaku OD, 2020)'
_computing_data_collection 'CrysAlisPro 1.171.40.84a (Rigaku OD, 2020)'
_computing_data_reduction 'CrysAlisPro 1.171.40.84a (Rigaku OD, 2020)'
_computing_molecular_graphics 'Olex2 1.3 (Dolomanov et al., 2009)'
_computing_publication_material 'Olex2 1.3 (Dolomanov et al., 2009)'
_computing_structure_refinement 'SHELXL 2018/3 (Sheldrick, 2015)'
_computing_structure_solution 'SHELXS  (Sheldrick, 2008)'
_diffrn_ambient_temperature 293(2)
_diffrn_detector 'Hybrid Pixel Array Detector'
_diffrn_detector_area_resol_mean 10.0000
_diffrn_detector_type HyPix
_diffrn_measured_fraction_theta_full 0.994
_diffrn_measured_fraction_theta_max 0.954
_diffrn_measurement_details
;
List of Runs (angles in degrees, time in seconds):

  # Type    Start    End  Width  t~exp~   \w     \q     \k     \f   Frames
#--------------------------------------------------------------------------
  1  \w     -8.00  32.00   0.50    0.05    --  -43.30  48.00 -16.00   80
  2  \w    -50.00 -25.00   0.50    0.05    -- -100.00  45.00  90.00   50
  3  \w    -53.00 -27.00   0.50    0.05    -- -100.00  45.00 150.00   52
  4  \w    -53.00 -24.00   0.50    0.05    -- -100.00  45.00 120.00   58
  5  \w    -68.00 -40.00   0.50    0.05    -- -100.00  61.00 120.00   56
  6  \w    -53.00 -26.00   0.50    0.05    --  -43.30  48.00 -16.00   54
  7  \w    -57.00 -25.00   0.50    0.05    -- -100.00  48.00 -16.00   64
  8  \w    -53.00 -24.00   0.50    0.05    -- -100.00  45.00 -90.00   58
  9  \w    -54.00 -26.00   0.50    0.05    -- -100.00  45.00-180.00   56
 10  \w    -58.00 -27.00   0.50    0.05    -- -100.00  61.00-180.00   62
 11  \w   -117.00 -21.00   0.50    0.05    --  -43.30 -48.00-164.00  192
 12  \w    -35.00  22.00   0.50    0.05    --   43.30 -19.00  60.00  114
 13  \w     45.00  70.00   0.50    0.05    --   43.30  48.00 -16.00   50
 14  \w    132.00 174.00   0.50    0.05    --  109.88  48.00 -16.00   84
 15  \w    142.00 175.00   0.50    0.05    --  109.88  30.00 -90.00   66
 16  \w    102.00 128.00   0.50    0.05    --  109.88  48.00 -16.00   52
 17  \w     86.00 127.00   0.50    0.05    --  109.88  30.00 -90.00   82
 18  \w     92.00 154.00   0.50    0.05    --  109.88  61.00  60.00  124
 19  \w     66.00  92.00   0.50    0.05    --  109.88 -77.00  30.00   52
 20  \w     53.00 105.00   0.50    0.05    --  109.88-125.00 -30.00  104
 21  \w     41.00  95.00   0.50    0.05    --  109.88 -77.00   0.00  108
 22  \w     37.00  67.00   0.50    0.05    --  109.88 -61.00-120.00   60
 23  \w     37.00  63.00   0.50    0.05    --  109.88 -61.00-180.00   52
 24  \w      8.00  33.00   0.50    0.05    --   43.30 -48.00-164.00   50
 25  \w     37.00  66.00   0.50    0.05    --  109.88 -61.00 -30.00   58
 26  \w     40.00  90.00   0.50    0.05    --  109.88 -77.00 150.00  100
 27  \w    -76.00 -48.00   0.50    0.05    --  -43.30-179.00 -30.00   56
 28  \w   -175.00 -89.00   0.50    0.05    -- -100.00 -48.00-164.00  172
;
_diffrn_measurement_device 'four-circle diffractometer'
_diffrn_measurement_device_type 'ROD, Synergy Custom system, HyPix'
_diffrn_measurement_method '\w scans'
_diffrn_orient_matrix_type 'CrysAlisPro convention (1999,Acta A55,543-557)'
_diffrn_orient_matrix_UB_11 -0.1522241000
_diffrn_orient_matrix_UB_12 -0.0009619000
_diffrn_orient_matrix_UB_13 -0.0424639000
_diffrn_orient_matrix_UB_21 0.0448325000
_diffrn_orient_matrix_UB_22 -0.0615694000
_diffrn_orient_matrix_UB_23 -0.0909490000
_diffrn_orient_matrix_UB_31 -0.0314488000
_diffrn_orient_matrix_UB_32 -0.0832020000
_diffrn_orient_matrix_UB_33 0.0677923000
_diffrn_radiation_monochromator mirror
_diffrn_radiation_probe x-ray
_diffrn_radiation_type 'Cu K\a'
_diffrn_radiation_wavelength 1.54184
_diffrn_reflns_av_R_equivalents 0.0196
_diffrn_reflns_av_unetI/netI 0.0180
_diffrn_reflns_Laue_measured_fraction_full 0.994
_diffrn_reflns_Laue_measured_fraction_max 0.954
_diffrn_reflns_limit_h_max 11
_diffrn_reflns_limit_h_min -11
_diffrn_reflns_limit_k_max 16
_diffrn_reflns_limit_k_min -18
_diffrn_reflns_limit_l_max 15
_diffrn_reflns_limit_l_min -15
_diffrn_reflns_number 11200
_diffrn_reflns_point_group_measured_fraction_full 0.994
_diffrn_reflns_point_group_measured_fraction_max 0.954
_diffrn_reflns_theta_full 67.684
_diffrn_reflns_theta_max 76.049
_diffrn_reflns_theta_min 5.514
_diffrn_source 'Rotating-anode X-ray tube'
_diffrn_source_type 'Rigaku (Cu) X-ray Source'
_exptl_absorpt_coefficient_mu 1.523
_exptl_absorpt_correction_T_max 1.00000
_exptl_absorpt_correction_T_min 0.05963
_exptl_absorpt_correction_type multi-scan
_exptl_absorpt_process_details
;
CrysAlisPro 1.171.40.84a (Rigaku Oxford Diffraction, 2020)
Empirical absorption correction using spherical harmonics,
implemented in SCALE3 ABSPACK scaling algorithm.
;
_exptl_crystal_colour 'clear light colourless'
_exptl_crystal_colour_lustre clear
_exptl_crystal_colour_modifier light
_exptl_crystal_colour_primary colourless
_exptl_crystal_density_diffrn 1.339
_exptl_crystal_description block
_exptl_crystal_F_000 760
_exptl_crystal_size_max 0.15
_exptl_crystal_size_mid 0.13
_exptl_crystal_size_min 0.07
_refine_diff_density_max 0.195
_refine_diff_density_min -0.311
_refine_diff_density_rms 0.039
_refine_ls_extinction_method none
_refine_ls_goodness_of_fit_ref 1.025
_refine_ls_hydrogen_treatment constr
_refine_ls_matrix_type full
_refine_ls_number_parameters 235
_refine_ls_number_reflns 3586
_refine_ls_number_restraints 0
_refine_ls_restrained_S_all 1.025
_refine_ls_R_factor_all 0.0387
_refine_ls_R_factor_gt 0.0365
_refine_ls_shift/su_max 0.001
_refine_ls_shift/su_mean 0.000
_refine_ls_structure_factor_coef Fsqd
_refine_ls_weighting_details 'w=1/[\s^2^(Fo^2^)+(0.0694P)^2^+0.2788P] where P=(Fo^2^+2Fc^2^)/3'
_refine_ls_weighting_scheme calc
_refine_ls_wR_factor_gt 0.1057
_refine_ls_wR_factor_ref 0.1077
_reflns_Friedel_coverage 0.000
_reflns_number_gt 3317
_reflns_number_total 3586
_reflns_threshold_expression 'I > 2\s(I)'
_cod_data_source_file d1gc03065e2.cif
_cod_data_source_block zhuyy_0316
_cod_depositor_comments 'Adding full bibliography for 7243782--7243783.cif.'
_cod_database_code 7243782
_shelx_shelxl_version_number 2018/3
_shelx_space_group_comment
;
The symmetry employed for this shelxl refinement is uniquely defined
by the following loop, which should always be used as a source of
symmetry information in preference to the above space-group names.
They are only intended as comments.
;
_shelx_estimated_absorpt_t_max 0.901
_shelx_estimated_absorpt_t_min 0.804
_reflns_odcompleteness_completeness 99.55
_reflns_odcompleteness_iscentric 1
_reflns_odcompleteness_theta 66.97
_olex2_refinement_description
;
1. Fixed Uiso
 At 1.2 times of:
  All C(H) groups, All C(H,H) groups
2.a Secondary CH2 refined with riding coordinates:
 C8(H8A,H8B), C9(H9A,H9B)
2.b Aromatic/amide H refined with riding coordinates:
 C3(H3), C4(H4), C5(H5), C6(H6), C11(H11), C12(H12), C13(H13), C14(H14),
 C15(H15), C17(H17), C18(H18), C19(H19), C20(H20), C21(H21)
;
_olex2_submission_special_instructions 'No special instructions were received'
_oxdiff_exptl_absorpt_empirical_details
;
Empirical correction (ABSPACK) includes:
- Absorption correction using spherical harmonics
- Frame scaling
;
_oxdiff_exptl_absorpt_empirical_full_max 11.535
_oxdiff_exptl_absorpt_empirical_full_min 0.642

loop_
_space_group_symop_operation_xyz
'x, y, z'
'-x+1/2, y+1/2, -z+1/2'
'-x, -y, -z'
'x-1/2, -y-1/2, z-1/2'

loop_
_atom_site_label
_atom_site_type_symbol
_atom_site_fract_x
_atom_site_fract_y
_atom_site_fract_z
_atom_site_U_iso_or_equiv
_atom_site_adp_type
_atom_site_occupancy
_atom_site_site_symmetry_order
_atom_site_calc_flag
_atom_site_refinement_flags_posn
_atom_site_refinement_flags_adp
_atom_site_refinement_flags_occupancy
_atom_site_disorder_assembly
_atom_site_disorder_group
P1 P 0.25727(3) 0.68431(2) 0.97730(2) 0.03919(13) Uani 1 1 d . . . . .
O1 O 0.33035(10) 0.59075(7) 1.00293(9) 0.0513(3) Uani 1 1 d . . . . .
O2 O -0.02339(11) 0.62754(7) 1.17977(9) 0.0590(3) Uani 1 1 d . . . . .
O3 O 0.19990(10) 0.69386(7) 0.87102(8) 0.0495(2) Uani 1 1 d . . . . .
N1 N 0.13714(12) 0.69105(7) 1.07248(9) 0.0413(3) Uani 1 1 d . . . . .
C1 C 0.25710(13) 0.51664(9) 1.04034(11) 0.0423(3) Uani 1 1 d . . . . .
C2 C 0.13690(13) 0.52834(9) 1.09925(10) 0.0405(3) Uani 1 1 d . . . . .
C3 C 0.07073(15) 0.45109(10) 1.13671(11) 0.0483(3) Uani 1 1 d . . . . .
H3 H -0.010219 0.456511 1.176330 0.058 Uiso 1 1 calc R U . . .
C4 C 0.12387(16) 0.36716(10) 1.11569(13) 0.0543(4) Uani 1 1 d . . . . .
H4 H 0.078373 0.316302 1.140655 0.065 Uiso 1 1 calc R U . . .
C5 C 0.24465(16) 0.35814(10) 1.05758(13) 0.0548(4) Uani 1 1 d . . . . .
H5 H 0.280670 0.301230 1.044349 0.066 Uiso 1 1 calc R U . . .
C6 C 0.31227(15) 0.43319(10) 1.01901(13) 0.0513(3) Uani 1 1 d . . . . .
H6 H 0.393266 0.427434 0.979504 0.062 Uiso 1 1 calc R U . . .
C7 C 0.07631(14) 0.61767(9) 1.12201(10) 0.0426(3) Uani 1 1 d . . . . .
C8 C 0.06791(15) 0.77955(9) 1.08517(11) 0.0446(3) Uani 1 1 d . . . . .
H8A H -0.033073 0.771244 1.082796 0.054 Uiso 1 1 calc R U . . .
H8B H 0.093038 0.817969 1.026737 0.054 Uiso 1 1 calc R U . . .
C9 C 0.10847(18) 0.82606(10) 1.18764(12) 0.0538(4) Uani 1 1 d . . . . .
H9A H 0.071669 0.792193 1.246347 0.065 Uiso 1 1 calc R U . . .
H9B H 0.209937 0.827569 1.194772 0.065 Uiso 1 1 calc R U . . .
C10 C 0.05184(15) 0.92057(9) 1.19062(11) 0.0454(3) Uani 1 1 d . . . . .
C11 C -0.07984(17) 0.93908(11) 1.22872(12) 0.0570(4) Uani 1 1 d . . . . .
H11 H -0.134466 0.892760 1.255318 0.068 Uiso 1 1 calc R U . . .
C12 C -0.13172(19) 1.02642(14) 1.22773(14) 0.0692(5) Uani 1 1 d . . . . .
H12 H -0.220549 1.038217 1.253923 0.083 Uiso 1 1 calc R U . . .
C13 C -0.0525(2) 1.09513(12) 1.18835(15) 0.0705(5) Uani 1 1 d . . . . .
H13 H -0.087395 1.153499 1.187385 0.085 Uiso 1 1 calc R U . . .
C14 C 0.0773(2) 1.07738(13) 1.15072(19) 0.0828(6) Uani 1 1 d . . . . .
H14 H 0.131221 1.123865 1.123726 0.099 Uiso 1 1 calc R U . . .
C15 C 0.12979(19) 0.99123(12) 1.15215(17) 0.0692(5) Uani 1 1 d . . . . .
H15 H 0.219348 0.980427 1.126760 0.083 Uiso 1 1 calc R U . . .
C16 C 0.39365(13) 0.76264(9) 1.00557(10) 0.0410(3) Uani 1 1 d . . . . .
C17 C 0.46705(15) 0.76099(11) 1.10090(11) 0.0520(3) Uani 1 1 d . . . . .
H17 H 0.443799 0.719091 1.152069 0.062 Uiso 1 1 calc R U . . .
C18 C 0.57447(18) 0.82161(12) 1.11955(14) 0.0614(4) Uani 1 1 d . . . . .
H18 H 0.623610 0.820598 1.183195 0.074 Uiso 1 1 calc R U . . .
C19 C 0.60841(18) 0.88352(12) 1.04346(15) 0.0635(4) Uani 1 1 d . . . . .
H19 H 0.680298 0.924535 1.056178 0.076 Uiso 1 1 calc R U . . .
C20 C 0.53708(18) 0.88520(11) 0.94904(14) 0.0618(4) Uani 1 1 d . . . . .
H20 H 0.561371 0.927039 0.898089 0.074 Uiso 1 1 calc R U . . .
C21 C 0.42904(16) 0.82492(10) 0.92918(12) 0.0489(3) Uani 1 1 d . . . . .
H21 H 0.380702 0.826218 0.865205 0.059 Uiso 1 1 calc R U . . .

loop_
_atom_site_aniso_label
_atom_site_aniso_U_11
_atom_site_aniso_U_22
_atom_site_aniso_U_33
_atom_site_aniso_U_23
_atom_site_aniso_U_13
_atom_site_aniso_U_12
P1 0.03683(19) 0.0394(2) 0.0415(2) -0.00075(12) 0.00499(13) -0.00200(12)
O1 0.0413(5) 0.0412(5) 0.0718(7) 0.0057(4) 0.0162(4) 0.0006(4)
O2 0.0597(6) 0.0573(6) 0.0607(6) -0.0037(5) 0.0262(5) -0.0036(5)
O3 0.0477(5) 0.0586(6) 0.0422(5) -0.0056(4) 0.0019(4) -0.0039(4)
N1 0.0405(6) 0.0394(6) 0.0441(6) -0.0014(4) 0.0054(4) 0.0006(4)
C1 0.0382(6) 0.0406(7) 0.0481(7) 0.0045(5) -0.0005(5) -0.0030(5)
C2 0.0389(6) 0.0425(7) 0.0400(6) 0.0017(5) -0.0009(5) -0.0034(5)
C3 0.0444(7) 0.0506(8) 0.0499(7) 0.0058(6) 0.0020(6) -0.0077(6)
C4 0.0542(8) 0.0439(8) 0.0646(9) 0.0092(6) -0.0055(7) -0.0094(6)
C5 0.0542(8) 0.0409(7) 0.0692(9) 0.0025(7) -0.0060(7) 0.0022(6)
C6 0.0436(7) 0.0460(8) 0.0643(9) 0.0015(6) 0.0017(6) 0.0043(6)
C7 0.0411(6) 0.0471(7) 0.0397(6) -0.0009(5) 0.0047(5) -0.0044(5)
C8 0.0460(7) 0.0429(7) 0.0449(7) -0.0018(5) 0.0023(5) 0.0052(5)
C9 0.0664(9) 0.0454(8) 0.0494(8) -0.0038(6) -0.0053(7) 0.0042(6)
C10 0.0506(7) 0.0436(7) 0.0422(7) -0.0047(5) 0.0016(5) -0.0025(6)
C11 0.0558(8) 0.0611(9) 0.0546(8) -0.0010(7) 0.0120(7) -0.0061(7)
C12 0.0593(9) 0.0836(12) 0.0647(10) -0.0128(9) 0.0047(8) 0.0192(9)
C13 0.0886(13) 0.0491(9) 0.0735(11) -0.0095(8) -0.0124(9) 0.0136(9)
C14 0.0886(14) 0.0468(10) 0.1131(17) 0.0092(10) 0.0103(12) -0.0106(9)
C15 0.0570(9) 0.0540(9) 0.0972(14) 0.0023(9) 0.0218(9) -0.0062(7)
C16 0.0385(6) 0.0419(7) 0.0427(6) 0.0008(5) 0.0047(5) -0.0015(5)
C17 0.0497(7) 0.0615(9) 0.0447(7) 0.0059(6) 0.0003(6) -0.0068(6)
C18 0.0526(9) 0.0787(11) 0.0529(9) -0.0077(8) -0.0057(7) -0.0103(8)
C19 0.0574(9) 0.0605(10) 0.0725(10) -0.0085(8) 0.0003(8) -0.0196(8)
C20 0.0640(9) 0.0536(9) 0.0680(10) 0.0104(7) 0.0044(7) -0.0177(7)
C21 0.0491(7) 0.0493(8) 0.0483(8) 0.0066(6) 0.0006(6) -0.0063(6)

loop_
_atom_type_symbol
_atom_type_description
_atom_type_scat_dispersion_real
_atom_type_scat_dispersion_imag
_atom_type_scat_source
C C 0.0181 0.0091 'International Tables Vol C Tables 4.2.6.8 and 6.1.1.4'
H H 0.0000 0.0000 'International Tables Vol C Tables 4.2.6.8 and 6.1.1.4'
N N 0.0311 0.0180 'International Tables Vol C Tables 4.2.6.8 and 6.1.1.4'
O O 0.0492 0.0322 'International Tables Vol C Tables 4.2.6.8 and 6.1.1.4'
P P 0.2955 0.4335 'International Tables Vol C Tables 4.2.6.8 and 6.1.1.4'

loop_
_geom_angle_atom_site_label_1
_geom_angle_atom_site_label_2
_geom_angle_atom_site_label_3
_geom_angle
_geom_angle_site_symmetry_1
_geom_angle_site_symmetry_3
_geom_angle_publ_flag
O1 P1 N1 101.85(5) . . ?
O1 P1 C16 102.46(6) . . ?
O3 P1 O1 115.70(6) . . ?
O3 P1 N1 114.29(6) . . ?
O3 P1 C16 112.81(6) . . ?
N1 P1 C16 108.53(6) . . ?
C1 O1 P1 122.97(8) . . ?
C7 N1 P1 124.83(9) . . ?
C7 N1 C8 117.37(11) . . ?
C8 N1 P1 116.08(9) . . ?
C2 C1 O1 120.39(12) . . ?
C6 C1 O1 116.94(12) . . ?
C6 C1 C2 122.64(12) . . ?
C1 C2 C3 117.37(12) . . ?
C1 C2 C7 123.04(12) . . ?
C3 C2 C7 119.58(12) . . ?
C2 C3 H3 119.6 . . ?
C4 C3 C2 120.80(13) . . ?
C4 C3 H3 119.6 . . ?
C3 C4 H4 119.9 . . ?
C3 C4 C5 120.21(13) . . ?
C5 C4 H4 119.9 . . ?
C4 C5 H5 119.8 . . ?
C4 C5 C6 120.42(14) . . ?
C6 C5 H5 119.8 . . ?
C1 C6 C5 118.56(14) . . ?
C1 C6 H6 120.7 . . ?
C5 C6 H6 120.7 . . ?
O2 C7 N1 120.76(13) . . ?
O2 C7 C2 122.41(12) . . ?
N1 C7 C2 116.82(11) . . ?
N1 C8 H8A 109.0 . . ?
N1 C8 H8B 109.0 . . ?
N1 C8 C9 112.88(11) . . ?
H8A C8 H8B 107.8 . . ?
C9 C8 H8A 109.0 . . ?
C9 C8 H8B 109.0 . . ?
C8 C9 H9A 109.4 . . ?
C8 C9 H9B 109.4 . . ?
H9A C9 H9B 108.0 . . ?
C10 C9 C8 111.04(12) . . ?
C10 C9 H9A 109.4 . . ?
C10 C9 H9B 109.4 . . ?
C11 C10 C9 121.54(14) . . ?
C11 C10 C15 117.93(15) . . ?
C15 C10 C9 120.51(14) . . ?
C10 C11 H11 119.7 . . ?
C10 C11 C12 120.58(16) . . ?
C12 C11 H11 119.7 . . ?
C11 C12 H12 119.9 . . ?
C13 C12 C11 120.25(16) . . ?
C13 C12 H12 119.9 . . ?
C12 C13 H13 120.3 . . ?
C14 C13 C12 119.49(17) . . ?
C14 C13 H13 120.3 . . ?
C13 C14 H14 119.7 . . ?
C13 C14 C15 120.61(18) . . ?
C15 C14 H14 119.7 . . ?
C10 C15 H15 119.4 . . ?
C14 C15 C10 121.15(17) . . ?
C14 C15 H15 119.4 . . ?
C17 C16 P1 121.47(10) . . ?
C21 C16 P1 118.66(11) . . ?
C21 C16 C17 119.85(13) . . ?
C16 C17 H17 120.0 . . ?
C18 C17 C16 120.03(14) . . ?
C18 C17 H17 120.0 . . ?
C17 C18 H18 120.1 . . ?
C19 C18 C17 119.72(15) . . ?
C19 C18 H18 120.1 . . ?
C18 C19 H19 119.7 . . ?
C20 C19 C18 120.58(15) . . ?
C20 C19 H19 119.7 . . ?
C19 C20 H20 119.8 . . ?
C19 C20 C21 120.40(15) . . ?
C21 C20 H20 119.8 . . ?
C16 C21 H21 120.3 . . ?
C20 C21 C16 119.42(14) . . ?
C20 C21 H21 120.3 . . ?

loop_
_geom_bond_atom_site_label_1
_geom_bond_atom_site_label_2
_geom_bond_distance
_geom_bond_site_symmetry_2
_geom_bond_publ_flag
P1 O1 1.5887(10) . ?
P1 O3 1.4584(10) . ?
P1 N1 1.6794(11) . ?
P1 C16 1.7788(13) . ?
O1 C1 1.3921(16) . ?
O2 C7 1.2170(16) . ?
N1 C7 1.3908(17) . ?
N1 C8 1.4826(16) . ?
C1 C2 1.3873(18) . ?
C1 C6 1.3768(19) . ?
C2 C3 1.3977(19) . ?
C2 C7 1.4794(19) . ?
C3 H3 0.9300 . ?
C3 C4 1.375(2) . ?
C4 H4 0.9300 . ?
C4 C5 1.382(2) . ?
C5 H5 0.9300 . ?
C5 C6 1.382(2) . ?
C6 H6 0.9300 . ?
C8 H8A 0.9700 . ?
C8 H8B 0.9700 . ?
C8 C9 1.5212(19) . ?
C9 H9A 0.9700 . ?
C9 H9B 0.9700 . ?
C9 C10 1.507(2) . ?
C10 C11 1.378(2) . ?
C10 C15 1.380(2) . ?
C11 H11 0.9300 . ?
C11 C12 1.391(2) . ?
C12 H12 0.9300 . ?
C12 C13 1.369(3) . ?
C13 H13 0.9300 . ?
C13 C14 1.358(3) . ?
C14 H14 0.9300 . ?
C14 C15 1.376(3) . ?
C15 H15 0.9300 . ?
C16 C17 1.3921(19) . ?
C16 C21 1.3875(19) . ?
C17 H17 0.9300 . ?
C17 C18 1.382(2) . ?
C18 H18 0.9300 . ?
C18 C19 1.378(3) . ?
C19 H19 0.9300 . ?
C19 C20 1.372(2) . ?
C20 H20 0.9300 . ?
C20 C21 1.386(2) . ?
C21 H21 0.9300 . ?

loop_
_geom_torsion_atom_site_label_1
_geom_torsion_atom_site_label_2
_geom_torsion_atom_site_label_3
_geom_torsion_atom_site_label_4
_geom_torsion
_geom_torsion_site_symmetry_1
_geom_torsion_site_symmetry_2
_geom_torsion_site_symmetry_3
_geom_torsion_site_symmetry_4
_geom_torsion_publ_flag
P1 O1 C1 C2 -28.33(18) . . . . ?
P1 O1 C1 C6 153.77(11) . . . . ?
P1 N1 C7 O2 -169.89(11) . . . . ?
P1 N1 C7 C2 8.98(17) . . . . ?
P1 N1 C8 C9 -111.68(12) . . . . ?
P1 C16 C17 C18 178.64(13) . . . . ?
P1 C16 C21 C20 -178.63(13) . . . . ?
O1 P1 N1 C7 -27.22(12) . . . . ?
O1 P1 N1 C8 168.15(9) . . . . ?
O1 P1 C16 C17 -51.30(13) . . . . ?
O1 P1 C16 C21 127.03(12) . . . . ?
O1 C1 C2 C3 -178.30(12) . . . . ?
O1 C1 C2 C7 2.6(2) . . . . ?
O1 C1 C6 C5 178.11(13) . . . . ?
O3 P1 O1 C1 -88.05(12) . . . . ?
O3 P1 N1 C7 98.29(12) . . . . ?
O3 P1 N1 C8 -66.34(11) . . . . ?
O3 P1 C16 C17 -176.38(11) . . . . ?
O3 P1 C16 C21 1.95(14) . . . . ?
N1 P1 O1 C1 36.53(12) . . . . ?
N1 P1 C16 C17 55.91(13) . . . . ?
N1 P1 C16 C21 -125.76(11) . . . . ?
N1 C8 C9 C10 172.24(12) . . . . ?
C1 C2 C3 C4 0.2(2) . . . . ?
C1 C2 C7 O2 -174.77(13) . . . . ?
C1 C2 C7 N1 6.38(19) . . . . ?
C2 C1 C6 C5 0.3(2) . . . . ?
C2 C3 C4 C5 0.5(2) . . . . ?
C3 C2 C7 O2 6.2(2) . . . . ?
C3 C2 C7 N1 -172.66(12) . . . . ?
C3 C4 C5 C6 -0.8(2) . . . . ?
C4 C5 C6 C1 0.4(2) . . . . ?
C6 C1 C2 C3 -0.5(2) . . . . ?
C6 C1 C2 C7 -179.59(13) . . . . ?
C7 N1 C8 C9 82.50(15) . . . . ?
C7 C2 C3 C4 179.25(13) . . . . ?
C8 N1 C7 O2 -5.44(19) . . . . ?
C8 N1 C7 C2 173.43(11) . . . . ?
C8 C9 C10 C11 88.70(17) . . . . ?
C8 C9 C10 C15 -89.48(19) . . . . ?
C9 C10 C11 C12 -178.00(15) . . . . ?
C9 C10 C15 C14 177.53(18) . . . . ?
C10 C11 C12 C13 0.3(3) . . . . ?
C11 C10 C15 C14 -0.7(3) . . . . ?
C11 C12 C13 C14 -0.3(3) . . . . ?
C12 C13 C14 C15 -0.2(3) . . . . ?
C13 C14 C15 C10 0.7(3) . . . . ?
C15 C10 C11 C12 0.2(2) . . . . ?
C16 P1 O1 C1 148.79(11) . . . . ?
C16 P1 N1 C7 -134.85(11) . . . . ?
C16 P1 N1 C8 60.53(11) . . . . ?
C16 C17 C18 C19 0.0(3) . . . . ?
C17 C16 C21 C20 -0.3(2) . . . . ?
C17 C18 C19 C20 -0.4(3) . . . . ?
C18 C19 C20 C21 0.4(3) . . . . ?
C19 C20 C21 C16 -0.1(3) . . . . ?
C21 C16 C17 C18 0.3(2) . . . . ?
